data_7224593
loop_
_publ_author_name
'Ahankar, Hamideh'
'Ramazani, Ali'
'\'Slepokura, Katarzyna'
'Lis, Tadeusz'
'Joo, Sang Woo'

_publ_section_title
;
 Synthesis of pyrrolidinone derivatives from aniline, an aldehyde and
 diethyl acetylenedicarboxylate in an ethanolic citric acid solution under
 ultrasound irradiation
;
_journal_issue 12
_journal_name_full 'Green Chem.'
_journal_page_first 3582
_journal_paper_doi 10.1039/C6GC00157B
_journal_volume 18
_journal_year 2016
_chemical_formula_moiety 'C19 H16 F N O4'
_chemical_formula_sum 'C19 H16 F N O4'
_chemical_formula_weight 341.33
_chemical_name_systematic
;
 ?
;
_space_group_crystal_system triclinic
_space_group_IT_number 2
_space_group_name_Hall '-P 1'
_space_group_name_H-M_alt 'P -1'
_symmetry_space_group_name_Hall '-P 1'
_symmetry_space_group_name_H-M 'P -1'
_atom_sites_solution_hydrogens difmap
_atom_sites_solution_primary isomor
_atom_sites_solution_secondary difmap
_audit_creation_method SHELXL-2013
_audit_update_record
;
2015-10-06 deposited with the CCDC.
2016-03-10 downloaded from the CCDC.
;
_cell_angle_alpha 80.72(3)
_cell_angle_beta 85.21(3)
_cell_angle_gamma 85.46(4)
_cell_formula_units_Z 4
_cell_length_a 8.747(4)
_cell_length_b 11.406(5)
_cell_length_c 16.580(6)
_cell_measurement_reflns_used 5138
_cell_measurement_temperature 150(2)
_cell_measurement_theta_max 36.48
_cell_measurement_theta_min 2.84
_cell_volume 1623.2(12)
_computing_cell_refinement
;
CrysAlis RED, Oxford Diffraction Ltd.,
Version 1.171.33.66 (release 28-04-2010 CrysAlis171 .NET)
(compiled Apr 28 2010,14:27:37)
;
_computing_data_collection
;
CrysAlis CCD, Oxford Diffraction Ltd.,
Version 1.171.33.66 (release 28-04-2010 CrysAlis171 .NET)
(compiled Apr 28 2010,14:27:37)
;
_computing_data_reduction
;
CrysAlis RED, Oxford Diffraction Ltd.,
Version 1.171.33.66 (release 28-04-2010 CrysAlis171 .NET)
(compiled Apr 28 2010,14:27:37)
;
_computing_structure_refinement 'SHELXL-2013 (Sheldrick, 2013)'
_diffrn_ambient_temperature 150(2)
_diffrn_detector_area_resol_mean 8.3359
_diffrn_measured_fraction_theta_full 0.993
_diffrn_measured_fraction_theta_max 0.500
_diffrn_measurement_device_type
;
Kuma KM4-CCD kappa-geometry diffractometer with a Sapphire2 
CCD camera 
;
_diffrn_measurement_method 'omega scan'
_diffrn_radiation_type MoK\a
_diffrn_radiation_wavelength 0.71073
_diffrn_reflns_av_R_equivalents 0.0533
_diffrn_reflns_av_unetI/netI 0.0879
_diffrn_reflns_Laue_measured_fraction_full 0.993
_diffrn_reflns_Laue_measured_fraction_max 0.500
_diffrn_reflns_limit_h_max 14
_diffrn_reflns_limit_h_min -11
_diffrn_reflns_limit_k_max 14
_diffrn_reflns_limit_k_min -14
_diffrn_reflns_limit_l_max 22
_diffrn_reflns_limit_l_min -18
_diffrn_reflns_number 13925
_diffrn_reflns_point_group_measured_fraction_full 0.993
_diffrn_reflns_point_group_measured_fraction_max 0.500
_diffrn_reflns_theta_full 25.242
_diffrn_reflns_theta_max 36.566
_diffrn_reflns_theta_min 2.848
_diffrn_source 'Enhance (Mo) X-ray Source'
_exptl_absorpt_coefficient_mu 0.106
_exptl_absorpt_correction_T_max 1.000
_exptl_absorpt_correction_T_min 0.846
_exptl_absorpt_correction_type multi-scan
_exptl_absorpt_process_details
;
CrysAlis RED, Oxford Diffraction Ltd.,
Version 1.171.33.66 (release 28-04-2010 CrysAlis171 .NET)
(compiled Apr 28 2010,14:27:37)
Empirical absorption correction using spherical harmonics,
 implemented in SCALE3 ABSPACK scaling algorithm.
;
_exptl_crystal_colour colourless
_exptl_crystal_density_diffrn 1.397
_exptl_crystal_description column
_exptl_crystal_F_000 712
_exptl_crystal_size_max 0.49
_exptl_crystal_size_mid 0.14
_exptl_crystal_size_min 0.08
_refine_diff_density_max 0.346
_refine_diff_density_min -0.344
_refine_diff_density_rms 0.077
_refine_ls_extinction_method none
_refine_ls_goodness_of_fit_ref 1.004
_refine_ls_hydrogen_treatment constr
_refine_ls_matrix_type full
_refine_ls_number_parameters 453
_refine_ls_number_reflns 8006
_refine_ls_number_restraints 2
_refine_ls_restrained_S_all 1.004
_refine_ls_R_factor_all 0.1212
_refine_ls_R_factor_gt 0.0678
_refine_ls_shift/su_max 0.000
_refine_ls_shift/su_mean 0.000
_refine_ls_structure_factor_coef Fsqd
_refine_ls_weighting_details 'w=1/[\s^2^(Fo^2^)+(0.0820P)^2^] where P=(Fo^2^+2Fc^2^)/3'
_refine_ls_weighting_scheme calc
_refine_ls_wR_factor_gt 0.1539
_refine_ls_wR_factor_ref 0.1707
_reflns_Friedel_coverage 0.000
_reflns_number_gt 4465
_reflns_number_total 8006
_reflns_threshold_expression 'I > 2\s(I)'
_cod_data_source_file c6gc00157b2.cif
_cod_data_source_block zu4fbf
_cod_depositor_comments 'Adding full bibliography for 7224593.cif.'
_cod_database_code 7224593
_shelx_space_group_comment
;
The symmetry employed for this shelxl refinement is uniquely defined
by the following loop, which should always be used as a source of
symmetry information in preference to the above space-group names.
They are only intended as comments.
;
_shelx_estimated_absorpt_t_min 0.950
_shelx_estimated_absorpt_t_max 0.992
_shelxl_version_number 2013-4

loop_
_space_group_symop_operation_xyz
'x, y, z'
'-x, -y, -z'

loop_
_atom_site_label
_atom_site_type_symbol
_atom_site_fract_x
_atom_site_fract_y
_atom_site_fract_z
_atom_site_U_iso_or_equiv
_atom_site_adp_type
_atom_site_occupancy
_atom_site_site_symmetry_order
_atom_site_calc_flag
_atom_site_refinement_flags_posn
_atom_site_refinement_flags_adp
F1 F 0.71280(19) 0.39659(14) 0.07056(10) 0.0434(4) Uani 1 1 d . .
O1 O 0.6430(2) 1.10817(17) -0.08364(11) 0.0396(5) Uani 1 1 d . .
O2 O 0.6071(2) 1.12125(16) 0.08613(10) 0.0335(4) Uani 1 1 d D .
H2O H 0.6204 1.1179 0.1360 0.050 Uiso 1 1 d DR U
O3 O 0.7375(2) 0.98164(16) 0.22876(10) 0.0331(4) Uani 1 1 d . .
O4 O 0.91980(19) 0.83858(15) 0.20147(9) 0.0280(4) Uani 1 1 d . .
N1 N 0.8110(2) 0.94137(18) -0.04663(11) 0.0251(5) Uani 1 1 d . .
C1 C 0.7776(3) 0.9479(2) -0.19370(15) 0.0315(6) Uani 1 1 d . .
H1 H 0.6888 1.0009 -0.1899 0.038 Uiso 1 1 calc R U
C2 C 0.8275(3) 0.9116(3) -0.26797(16) 0.0364(7) Uani 1 1 d . .
H2 H 0.7732 0.9410 -0.3152 0.044 Uiso 1 1 calc R U
C3 C 0.9560(3) 0.8327(3) -0.27415(16) 0.0378(7) Uani 1 1 d . .
H3 H 0.9891 0.8081 -0.3252 0.045 Uiso 1 1 calc R U
C4 C 1.0355(3) 0.7902(3) -0.20532(15) 0.0359(7) Uani 1 1 d . .
H4 H 1.1231 0.7360 -0.2092 0.043 Uiso 1 1 calc R U
C5 C 0.9880(3) 0.8264(2) -0.13074(15) 0.0291(6) Uani 1 1 d . .
H5 H 1.0430 0.7971 -0.0838 0.035 Uiso 1 1 calc R U
C6 C 0.8584(3) 0.9063(2) -0.12456(14) 0.0254(5) Uani 1 1 d . .
C7 C 0.7093(3) 1.0365(2) -0.03361(15) 0.0290(6) Uani 1 1 d . .
C8 C 0.6976(3) 1.0352(2) 0.05711(15) 0.0277(6) Uani 1 1 d . .
C9 C 0.7886(3) 0.9454(2) 0.09371(14) 0.0240(5) Uani 1 1 d . .
C10 C 0.8106(3) 0.9244(2) 0.18109(15) 0.0256(5) Uani 1 1 d . .
C11 C 0.9511(3) 0.8135(2) 0.28809(14) 0.0311(6) Uani 1 1 d . .
H11A H 0.8614 0.7795 0.3216 0.037 Uiso 1 1 calc R U
H11B H 0.9734 0.8873 0.3078 0.037 Uiso 1 1 calc R U
C12 C 1.0880(4) 0.7258(3) 0.29381(17) 0.0473(8) Uani 1 1 d . .
H12A H 1.0633 0.6526 0.2752 0.071 Uiso 1 1 calc R U
H12B H 1.1154 0.7074 0.3508 0.071 Uiso 1 1 calc R U
H12C H 1.1748 0.7599 0.2592 0.071 Uiso 1 1 calc R U
C13 C 0.8653(3) 0.8745(2) 0.03067(13) 0.0215(5) Uani 1 1 d . .
H13 H 0.9794 0.8770 0.0301 0.026 Uiso 1 1 calc R U
C14 C 0.8230(3) 0.7454(2) 0.04400(13) 0.0219(5) Uani 1 1 d . .
C15 C 0.9294(3) 0.6531(2) 0.07161(15) 0.0275(6) Uani 1 1 d . .
H15 H 1.0283 0.6712 0.0837 0.033 Uiso 1 1 calc R U
C16 C 0.8927(3) 0.5353(2) 0.08172(15) 0.0301(6) Uani 1 1 d . .
H16 H 0.9652 0.4723 0.1003 0.036 Uiso 1 1 calc R U
C17 C 0.7484(3) 0.5124(2) 0.06398(15) 0.0275(5) Uani 1 1 d . .
C18 C 0.6380(3) 0.6012(2) 0.03872(15) 0.0295(6) Uani 1 1 d . .
H18 H 0.5382 0.5823 0.0284 0.035 Uiso 1 1 calc R U
C19 C 0.6768(3) 0.7190(2) 0.02872(14) 0.0267(5) Uani 1 1 d . .
H19 H 0.6029 0.7816 0.0114 0.032 Uiso 1 1 calc R U
F2 F -0.22170(17) 0.33923(15) 0.46862(10) 0.0423(4) Uani 1 1 d . .
O5 O 0.6640(2) 0.06604(16) 0.55288(10) 0.0326(4) Uani 1 1 d . .
O6 O 0.67944(19) 0.04370(16) 0.38546(10) 0.0308(4) Uani 1 1 d D .
H6O H 0.6723 0.0498 0.3347 0.046 Uiso 1 1 d DR U
O7 O 0.5439(2) 0.18206(17) 0.24333(10) 0.0388(5) Uani 1 1 d . .
O8 O 0.39001(19) 0.34271(15) 0.26857(9) 0.0279(4) Uani 1 1 d . .
N2 N 0.4898(2) 0.22917(18) 0.51843(11) 0.0226(4) Uani 1 1 d . .
C20 C 0.4997(3) 0.2060(2) 0.66804(14) 0.0287(6) Uani 1 1 d . .
H20 H 0.5446 0.1272 0.6692 0.034 Uiso 1 1 calc R U
C21 C 0.4702(3) 0.2533(3) 0.74034(15) 0.0332(6) Uani 1 1 d . .
H21 H 0.4974 0.2067 0.7905 0.040 Uiso 1 1 calc R U
C22 C 0.4027(3) 0.3661(3) 0.74093(15) 0.0342(6) Uani 1 1 d . .
H22 H 0.3817 0.3967 0.7910 0.041 Uiso 1 1 calc R U
C23 C 0.3654(3) 0.4352(2) 0.66679(15) 0.0318(6) Uani 1 1 d . .
H23 H 0.3188 0.5134 0.6665 0.038 Uiso 1 1 calc R U
C24 C 0.3957(3) 0.3909(2) 0.59391(14) 0.0281(6) Uani 1 1 d . .
H24 H 0.3709 0.4390 0.5438 0.034 Uiso 1 1 calc R U
C25 C 0.4629(3) 0.2749(2) 0.59355(14) 0.0240(5) Uani 1 1 d . .
C26 C 0.5883(3) 0.1333(2) 0.50436(14) 0.0242(5) Uani 1 1 d . .
C27 C 0.5899(3) 0.1297(2) 0.41427(14) 0.0238(5) Uani 1 1 d . .
C28 C 0.4988(3) 0.2203(2) 0.37871(13) 0.0226(5) Uani 1 1 d . .
C29 C 0.4807(3) 0.2448(2) 0.29044(14) 0.0266(5) Uani 1 1 d . .
C30 C 0.3625(3) 0.3700(2) 0.18159(14) 0.0307(6) Uani 1 1 d . .
H30A H 0.3056 0.3069 0.1652 0.037 Uiso 1 1 calc R U
H30B H 0.4610 0.3763 0.1477 0.037 Uiso 1 1 calc R U
C31 C 0.2685(3) 0.4872(3) 0.17096(16) 0.0390(7) Uani 1 1 d . .
H31A H 0.1698 0.4786 0.2032 0.058 Uiso 1 1 calc R U
H31B H 0.2502 0.5117 0.1130 0.058 Uiso 1 1 calc R U
H31C H 0.3244 0.5477 0.1898 0.058 Uiso 1 1 calc R U
C32 C 0.4259(3) 0.2926(2) 0.44198(13) 0.0225(5) Uani 1 1 d . .
H32 H 0.4641 0.3744 0.4298 0.027 Uiso 1 1 calc R U
C33 C 0.2507(3) 0.3026(2) 0.44828(13) 0.0225(5) Uani 1 1 d . .
C34 C 0.1667(3) 0.2060(2) 0.48504(14) 0.0258(5) Uani 1 1 d . .
H34 H 0.2190 0.1325 0.5056 0.031 Uiso 1 1 calc R U
C35 C 0.0066(3) 0.2175(2) 0.49154(15) 0.0289(6) Uani 1 1 d . .
H35 H -0.0517 0.1528 0.5166 0.035 Uiso 1 1 calc R U
C36 C -0.0645(3) 0.3252(2) 0.46067(15) 0.0288(6) Uani 1 1 d . .
C37 C 0.0134(3) 0.4220(2) 0.42275(15) 0.0289(6) Uani 1 1 d . .
H37 H -0.0402 0.4946 0.4015 0.035 Uiso 1 1 calc R U
C38 C 0.1737(3) 0.4095(2) 0.41664(14) 0.0265(5) Uani 1 1 d . .
H38 H 0.2308 0.4744 0.3907 0.032 Uiso 1 1 calc R U

loop_
_atom_site_aniso_label
_atom_site_aniso_U_11
_atom_site_aniso_U_22
_atom_site_aniso_U_33
_atom_site_aniso_U_23
_atom_site_aniso_U_13
_atom_site_aniso_U_12
F1 0.0511(10) 0.0288(9) 0.0522(10) -0.0099(8) -0.0023(8) -0.0091(8)
O1 0.0544(12) 0.0382(12) 0.0249(9) -0.0057(8) -0.0111(8) 0.0148(10)
O2 0.0431(11) 0.0334(11) 0.0242(9) -0.0103(8) -0.0056(8) 0.0109(9)
O3 0.0417(11) 0.0331(11) 0.0246(9) -0.0101(8) 0.0003(8) 0.0061(8)
O4 0.0348(10) 0.0310(10) 0.0181(8) -0.0061(7) -0.0051(7) 0.0060(8)
N1 0.0326(11) 0.0254(12) 0.0166(9) -0.0033(8) -0.0044(8) 0.0046(9)
C1 0.0380(15) 0.0328(16) 0.0240(12) -0.0049(11) -0.0037(11) -0.0013(12)
C2 0.0531(17) 0.0365(16) 0.0203(12) -0.0050(11) -0.0055(12) -0.0020(13)
C3 0.0529(18) 0.0384(17) 0.0224(13) -0.0088(12) 0.0026(12) -0.0034(14)
C4 0.0415(16) 0.0394(17) 0.0263(13) -0.0097(12) 0.0040(11) 0.0026(13)
C5 0.0344(14) 0.0305(15) 0.0220(12) -0.0040(10) -0.0020(10) 0.0000(11)
C6 0.0315(13) 0.0280(14) 0.0178(11) -0.0057(10) -0.0012(9) -0.0056(11)
C7 0.0344(14) 0.0282(14) 0.0250(13) -0.0052(11) -0.0071(10) 0.0018(11)
C8 0.0305(13) 0.0270(14) 0.0266(13) -0.0073(11) -0.0027(10) -0.0009(11)
C9 0.0296(13) 0.0236(13) 0.0202(11) -0.0066(10) -0.0040(9) -0.0008(10)
C10 0.0276(12) 0.0252(14) 0.0242(12) -0.0055(10) -0.0015(10) -0.0009(10)
C11 0.0400(15) 0.0359(16) 0.0178(12) -0.0047(11) -0.0077(10) 0.0024(12)
C12 0.0535(19) 0.056(2) 0.0294(15) -0.0026(14) -0.0116(13) 0.0160(16)
C13 0.0247(12) 0.0239(13) 0.0164(11) -0.0041(9) -0.0042(9) 0.0013(10)
C14 0.0268(12) 0.0230(13) 0.0170(11) -0.0068(9) -0.0027(9) 0.0006(10)
C15 0.0245(12) 0.0306(15) 0.0286(13) -0.0071(11) -0.0061(10) 0.0011(11)
C16 0.0345(14) 0.0253(14) 0.0305(13) -0.0069(11) -0.0031(11) 0.0040(11)
C17 0.0370(14) 0.0230(14) 0.0236(12) -0.0071(10) 0.0000(10) -0.0040(11)
C18 0.0277(13) 0.0392(16) 0.0251(12) -0.0134(11) -0.0024(10) -0.0061(11)
C19 0.0284(12) 0.0332(15) 0.0188(11) -0.0057(10) -0.0056(9) 0.0027(11)
F2 0.0253(8) 0.0472(11) 0.0523(10) -0.0036(8) -0.0015(7) 0.0008(7)
O5 0.0375(10) 0.0351(11) 0.0234(9) -0.0024(8) -0.0063(7) 0.0088(8)
O6 0.0370(10) 0.0315(11) 0.0235(9) -0.0080(8) -0.0030(7) 0.0090(8)
O7 0.0468(11) 0.0450(12) 0.0234(9) -0.0119(9) -0.0013(8) 0.0164(9)
O8 0.0354(10) 0.0321(10) 0.0151(8) -0.0044(7) -0.0042(7) 0.0076(8)
N2 0.0254(10) 0.0256(11) 0.0168(9) -0.0039(8) -0.0038(8) 0.0026(9)
C20 0.0326(13) 0.0298(15) 0.0227(12) -0.0014(10) -0.0048(10) 0.0006(11)
C21 0.0369(14) 0.0433(17) 0.0192(12) -0.0043(11) -0.0050(10) 0.0003(12)
C22 0.0405(15) 0.0445(18) 0.0201(12) -0.0138(12) -0.0007(11) -0.0024(13)
C23 0.0376(15) 0.0321(15) 0.0268(13) -0.0102(11) -0.0022(11) 0.0017(12)
C24 0.0358(14) 0.0314(15) 0.0181(11) -0.0054(10) -0.0044(10) -0.0020(11)
C25 0.0224(11) 0.0322(14) 0.0190(11) -0.0080(10) -0.0006(9) -0.0042(10)
C26 0.0257(12) 0.0255(14) 0.0210(11) -0.0029(10) -0.0023(9) -0.0001(10)
C27 0.0216(11) 0.0272(14) 0.0223(12) -0.0050(10) -0.0007(9) 0.0020(10)
C28 0.0240(12) 0.0273(14) 0.0168(11) -0.0047(10) -0.0011(9) -0.0013(10)
C29 0.0262(12) 0.0322(15) 0.0214(12) -0.0061(11) -0.0019(10) 0.0026(11)
C30 0.0386(14) 0.0373(16) 0.0152(11) -0.0039(11) -0.0059(10) 0.0071(12)
C31 0.0450(16) 0.0451(18) 0.0256(13) -0.0035(12) -0.0113(12) 0.0100(14)
C32 0.0238(12) 0.0255(13) 0.0179(11) -0.0031(9) -0.0028(9) 0.0010(10)
C33 0.0253(12) 0.0257(13) 0.0169(11) -0.0063(9) -0.0017(9) 0.0018(10)
C34 0.0304(13) 0.0278(14) 0.0196(11) -0.0059(10) -0.0037(10) 0.0022(11)
C35 0.0325(14) 0.0309(15) 0.0234(12) -0.0035(11) -0.0018(10) -0.0036(11)
C36 0.0225(12) 0.0368(16) 0.0293(13) -0.0122(11) -0.0012(10) -0.0013(11)
C37 0.0280(13) 0.0281(14) 0.0299(13) -0.0039(11) -0.0051(10) 0.0048(11)
C38 0.0283(13) 0.0232(14) 0.0268(12) -0.0009(10) -0.0022(10) -0.0001(10)

loop_
_atom_type_symbol
_atom_type_description
_atom_type_scat_dispersion_real
_atom_type_scat_dispersion_imag
_atom_type_scat_source
C C 0.0033 0.0016 'International Tables Vol C Tables 4.2.6.8 and 6.1.1.4'
H H 0.0000 0.0000 'International Tables Vol C Tables 4.2.6.8 and 6.1.1.4'
N N 0.0061 0.0033 'International Tables Vol C Tables 4.2.6.8 and 6.1.1.4'
O O 0.0106 0.0060 'International Tables Vol C Tables 4.2.6.8 and 6.1.1.4'
F F 0.0171 0.0103 'International Tables Vol C Tables 4.2.6.8 and 6.1.1.4'

loop_
_geom_angle_atom_site_label_1
_geom_angle_atom_site_label_2
_geom_angle_atom_site_label_3
_geom_angle
C8 O2 H2O 108.6
C10 O4 C11 116.23(19)
C7 N1 C6 125.71(19)
C7 N1 C13 112.14(18)
C6 N1 C13 122.13(19)
C2 C1 C6 119.7(2)
C2 C1 H1 120.1
C6 C1 H1 120.1
C1 C2 C3 120.8(2)
C1 C2 H2 119.6
C3 C2 H2 119.6
C4 C3 C2 119.6(2)
C4 C3 H3 120.2
C2 C3 H3 120.2
C3 C4 C5 120.4(2)
C3 C4 H4 119.8
C5 C4 H4 119.8
C4 C5 C6 120.0(2)
C4 C5 H5 120.0
C6 C5 H5 120.0
C1 C6 C5 119.5(2)
C1 C6 N1 121.6(2)
C5 C6 N1 118.9(2)
O1 C7 N1 128.7(2)
O1 C7 C8 126.1(2)
N1 C7 C8 105.2(2)
O2 C8 C9 132.4(2)
O2 C8 C7 117.2(2)
C9 C8 C7 110.4(2)
C8 C9 C10 123.9(2)
C8 C9 C13 109.7(2)
C10 C9 C13 126.4(2)
O3 C10 O4 124.9(2)
O3 C10 C9 122.3(2)
O4 C10 C9 112.8(2)
O4 C11 C12 106.2(2)
O4 C11 H11A 110.5
C12 C11 H11A 110.5
O4 C11 H11B 110.5
C12 C11 H11B 110.5
H11A C11 H11B 108.7
C11 C12 H12A 109.5
C11 C12 H12B 109.5
H12A C12 H12B 109.5
C11 C12 H12C 109.5
H12A C12 H12C 109.5
H12B C12 H12C 109.5
N1 C13 C9 102.56(18)
N1 C13 C14 111.80(18)
C9 C13 C14 113.7(2)
N1 C13 H13 109.5
C9 C13 H13 109.5
C14 C13 H13 109.5
C19 C14 C15 119.5(2)
C19 C14 C13 119.8(2)
C15 C14 C13 120.7(2)
C16 C15 C14 120.9(2)
C16 C15 H15 119.5
C14 C15 H15 119.5
C17 C16 C15 118.0(2)
C17 C16 H16 121.0
C15 C16 H16 121.0
F1 C17 C16 118.6(2)
F1 C17 C18 118.4(2)
C16 C17 C18 123.1(2)
C17 C18 C19 118.2(2)
C17 C18 H18 120.9
C19 C18 H18 120.9
C14 C19 C18 120.3(2)
C14 C19 H19 119.8
C18 C19 H19 119.8
C27 O6 H6O 109.3
C29 O8 C30 115.66(18)
C26 N2 C25 126.13(19)
C26 N2 C32 111.96(18)
C25 N2 C32 121.49(19)
C21 C20 C25 119.7(2)
C21 C20 H20 120.1
C25 C20 H20 120.1
C22 C21 C20 121.5(2)
C22 C21 H21 119.2
C20 C21 H21 119.2
C21 C22 C23 119.0(2)
C21 C22 H22 120.5
C23 C22 H22 120.5
C24 C23 C22 120.6(2)
C24 C23 H23 119.7
C22 C23 H23 119.7
C23 C24 C25 120.3(2)
C23 C24 H24 119.8
C25 C24 H24 119.8
C20 C25 C24 118.8(2)
C20 C25 N2 121.4(2)
C24 C25 N2 119.8(2)
O5 C26 N2 128.5(2)
O5 C26 C27 125.7(2)
N2 C26 C27 105.72(19)
O6 C27 C28 133.2(2)
O6 C27 C26 116.9(2)
C28 C27 C26 109.9(2)
C27 C28 C29 123.4(2)
C27 C28 C32 110.1(2)
C29 C28 C32 126.4(2)
O7 C29 O8 124.8(2)
O7 C29 C28 122.4(2)
O8 C29 C28 112.8(2)
O8 C30 C31 105.95(19)
O8 C30 H30A 110.5
C31 C30 H30A 110.5
O8 C30 H30B 110.5
C31 C30 H30B 110.5
H30A C30 H30B 108.7
C30 C31 H31A 109.5
C30 C31 H31B 109.5
H31A C31 H31B 109.5
C30 C31 H31C 109.5
H31A C31 H31C 109.5
H31B C31 H31C 109.5
N2 C32 C28 102.33(18)
N2 C32 C33 112.38(19)
C28 C32 C33 114.96(19)
N2 C32 H32 109.0
C28 C32 H32 109.0
C33 C32 H32 109.0
C38 C33 C34 119.8(2)
C38 C33 C32 119.2(2)
C34 C33 C32 121.0(2)
C35 C34 C33 120.2(2)
C35 C34 H34 119.9
C33 C34 H34 119.9
C36 C35 C34 118.0(2)
C36 C35 H35 121.0
C34 C35 H35 121.0
F2 C36 C35 118.8(2)
F2 C36 C37 117.4(2)
C35 C36 C37 123.8(2)
C36 C37 C38 117.7(2)
C36 C37 H37 121.2
C38 C37 H37 121.2
C33 C38 C37 120.5(2)
C33 C38 H38 119.8
C37 C38 H38 119.8

loop_
_geom_bond_atom_site_label_1
_geom_bond_atom_site_label_2
_geom_bond_distance
_geom_bond_publ_flag
F1 C17 1.367(3) yes
O1 C7 1.216(3) yes
O2 C8 1.337(3) yes
O2 H2O 0.8397 ?
O3 C10 1.215(3) ?
O4 C10 1.336(3) ?
O4 C11 1.463(3) ?
N1 C7 1.380(3) yes
N1 C6 1.433(3) yes
N1 C13 1.476(3) yes
C1 C2 1.387(4) ?
C1 C6 1.395(3) ?
C1 H1 0.9500 ?
C2 C3 1.391(4) ?
C2 H2 0.9500 ?
C3 C4 1.386(4) ?
C3 H3 0.9500 ?
C4 C5 1.387(3) ?
C4 H4 0.9500 ?
C5 C6 1.405(3) ?
C5 H5 0.9500 ?
C7 C8 1.497(3) ?
C8 C9 1.343(3) ?
C9 C10 1.456(3) ?
C9 C13 1.505(3) ?
C11 C12 1.497(4) ?
C11 H11A 0.9900 ?
C11 H11B 0.9900 ?
C12 H12A 0.9800 ?
C12 H12B 0.9800 ?
C12 H12C 0.9800 ?
C13 C14 1.524(3) ?
C13 H13 1.0000 ?
C14 C19 1.389(3) ?
C14 C15 1.394(3) ?
C15 C16 1.387(4) ?
C15 H15 0.9500 ?
C16 C17 1.374(4) ?
C16 H16 0.9500 ?
C17 C18 1.381(4) ?
C18 C19 1.393(4) ?
C18 H18 0.9500 ?
C19 H19 0.9500 ?
F2 C36 1.370(3) yes
O5 C26 1.218(3) yes
O6 C27 1.331(3) yes
O6 H6O 0.8399 ?
O7 C29 1.214(3) ?
O8 C29 1.336(3) ?
O8 C30 1.462(3) ?
N2 C26 1.375(3) yes
N2 C25 1.421(3) yes
N2 C32 1.484(3) yes
C20 C21 1.389(3) ?
C20 C25 1.400(3) ?
C20 H20 0.9500 ?
C21 C22 1.374(4) ?
C21 H21 0.9500 ?
C22 C23 1.397(4) ?
C22 H22 0.9500 ?
C23 C24 1.382(3) ?
C23 H23 0.9500 ?
C24 C25 1.406(3) ?
C24 H24 0.9500 ?
C26 C27 1.500(3) ?
C27 C28 1.342(3) ?
C28 C29 1.465(3) ?
C28 C32 1.507(3) ?
C30 C31 1.506(4) ?
C30 H30A 0.9900 ?
C30 H30B 0.9900 ?
C31 H31A 0.9800 ?
C31 H31B 0.9800 ?
C31 H31C 0.9800 ?
C32 C33 1.524(3) ?
C32 H32 1.0000 ?
C33 C38 1.392(3) ?
C33 C34 1.401(4) ?
C34 C35 1.393(3) ?
C34 H34 0.9500 ?
C35 C36 1.374(4) ?
C35 H35 0.9500 ?
C36 C37 1.379(4) ?
C37 C38 1.395(3) ?
C37 H37 0.9500 ?
C38 H38 0.9500 ?

loop_
_geom_hbond_atom_site_label_D
_geom_hbond_atom_site_label_H
_geom_hbond_atom_site_label_A
_geom_hbond_distance_DH
_geom_hbond_distance_HA
_geom_hbond_distance_DA
_geom_hbond_angle_DHA
_geom_hbond_site_symmetry_A
O2 H2O O3 0.84 2.25 2.894(3) 133.5 .
O2 H2O O7 0.84 2.07 2.804(3) 145.5 1_565
C1 H1 O1 0.95 2.29 2.904(3) 121.3 .
O6 H6O O7 0.84 2.26 2.902(3) 133.2 .
O6 H6O O3 0.84 2.05 2.797(2) 147.2 1_545
C20 H20 O5 0.95 2.30 2.902(3) 120.9 .
C21 H21 O1 0.95 2.59 3.511(3) 163.9 1_546
C30 H30B F1 0.99 2.46 3.449(4) 176.4 .

loop_
_geom_torsion_atom_site_label_1
_geom_torsion_atom_site_label_2
_geom_torsion_atom_site_label_3
_geom_torsion_atom_site_label_4
_geom_torsion
_geom_torsion_publ_flag
C6 C1 C2 C3 1.0(4) ?
C1 C2 C3 C4 -0.2(4) ?
C2 C3 C4 C5 -0.3(4) ?
C3 C4 C5 C6 0.1(4) ?
C2 C1 C6 C5 -1.1(4) ?
C2 C1 C6 N1 -179.9(2) ?
C4 C5 C6 C1 0.6(4) ?
C4 C5 C6 N1 179.4(2) ?
C7 N1 C6 C1 -16.0(4) yes
C13 N1 C6 C1 162.3(2) ?
C7 N1 C6 C5 165.2(2) ?
C13 N1 C6 C5 -16.6(3) ?
C6 N1 C7 O1 -0.9(5) ?
C13 N1 C7 O1 -179.3(3) ?
C6 N1 C7 C8 179.8(2) ?
C13 N1 C7 C8 1.4(3) ?
O1 C7 C8 O2 -0.7(4) ?
N1 C7 C8 O2 178.7(2) ?
O1 C7 C8 C9 -178.7(3) ?
N1 C7 C8 C9 0.7(3) ?
O2 C8 C9 C10 -1.6(5) ?
C7 C8 C9 C10 175.9(2) ?
O2 C8 C9 C13 -179.9(3) ?
C7 C8 C9 C13 -2.4(3) ?
C11 O4 C10 O3 0.0(4) ?
C11 O4 C10 C9 178.9(2) yes
C8 C9 C10 O3 6.3(4) ?
C13 C9 C10 O3 -175.6(2) ?
C8 C9 C10 O4 -172.6(2) yes
C13 C9 C10 O4 5.4(4) ?
C10 O4 C11 C12 -173.5(2) yes
C7 N1 C13 C9 -2.7(3) ?
C6 N1 C13 C9 178.9(2) ?
C7 N1 C13 C14 119.5(2) yes
C6 N1 C13 C14 -59.0(3) ?
C8 C9 C13 N1 3.0(3) ?
C10 C9 C13 N1 -175.3(2) ?
C8 C9 C13 C14 -117.8(2) ?
C10 C9 C13 C14 63.9(3) ?
N1 C13 C14 C19 -43.8(3) ?
C9 C13 C14 C19 71.8(3) ?
N1 C13 C14 C15 136.4(2) yes
C9 C13 C14 C15 -108.1(2) yes
C19 C14 C15 C16 1.9(4) ?
C13 C14 C15 C16 -178.3(2) ?
C14 C15 C16 C17 -0.2(4) ?
C15 C16 C17 F1 177.5(2) ?
C15 C16 C17 C18 -1.7(4) ?
F1 C17 C18 C19 -177.3(2) ?
C16 C17 C18 C19 1.8(4) ?
C15 C14 C19 C18 -1.8(3) ?
C13 C14 C19 C18 178.4(2) ?
C17 C18 C19 C14 0.0(3) ?
C25 C20 C21 C22 1.3(4) ?
C20 C21 C22 C23 -1.1(4) ?
C21 C22 C23 C24 0.1(4) ?
C22 C23 C24 C25 0.7(4) ?
C21 C20 C25 C24 -0.4(4) ?
C21 C20 C25 N2 -179.3(2) ?
C23 C24 C25 C20 -0.6(4) ?
C23 C24 C25 N2 178.4(2) ?
C26 N2 C25 C20 -19.4(4) yes
C32 N2 C25 C20 168.7(2) ?
C26 N2 C25 C24 161.7(2) ?
C32 N2 C25 C24 -10.2(3) ?
C25 N2 C26 O5 4.2(4) ?
C32 N2 C26 O5 176.8(3) ?
C25 N2 C26 C27 -173.5(2) ?
C32 N2 C26 C27 -0.9(3) ?
O5 C26 C27 O6 1.6(4) ?
N2 C26 C27 O6 179.5(2) ?
O5 C26 C27 C28 -176.9(3) ?
N2 C26 C27 C28 0.9(3) ?
O6 C27 C28 C29 -1.0(5) ?
C26 C27 C28 C29 177.2(2) ?
O6 C27 C28 C32 -178.8(3) ?
C26 C27 C28 C32 -0.6(3) ?
C30 O8 C29 O7 2.9(4) ?
C30 O8 C29 C28 -177.8(2) yes
C27 C28 C29 O7 2.4(4) ?
C32 C28 C29 O7 179.8(2) ?
C27 C28 C29 O8 -177.0(2) yes
C32 C28 C29 O8 0.5(4) ?
C29 O8 C30 C31 -175.9(2) yes
C26 N2 C32 C28 0.6(3) ?
C25 N2 C32 C28 173.6(2) ?
C26 N2 C32 C33 124.4(2) yes
C25 N2 C32 C33 -62.6(3) ?
C27 C28 C32 N2 0.1(3) ?
C29 C28 C32 N2 -177.7(2) ?
C27 C28 C32 C33 -122.1(2) ?
C29 C28 C32 C33 60.2(3) ?
N2 C32 C33 C38 137.7(2) yes
C28 C32 C33 C38 -105.8(3) yes
N2 C32 C33 C34 -42.6(3) ?
C28 C32 C33 C34 73.9(3) ?
C38 C33 C34 C35 -1.3(3) ?
C32 C33 C34 C35 178.9(2) ?
C33 C34 C35 C36 0.3(3) ?
C34 C35 C36 F2 -178.1(2) ?
C34 C35 C36 C37 0.9(4) ?
F2 C36 C37 C38 178.1(2) ?
C35 C36 C37 C38 -0.9(4) ?
C34 C33 C38 C37 1.3(4) ?
C32 C33 C38 C37 -178.9(2) ?
C36 C37 C38 C33 -0.2(4) ?
